data_7052310
loop_
_publ_author_name
'Zhang, Bing'
'Ni, Zhong-Hai'
'Cui, Ai-Li'
'Kou, Hui-Zhong'

_publ_section_title
;
 Heterometallic trinuclear CuIIMIII2 (M = Fe or Cr) complexes with
 novel bridges and unusual magnetic properties
;
_journal_issue 9
_journal_name_full 'New Journal of Chemistry'
_journal_page_first 1327
_journal_paper_doi 10.1039/b605521d
_journal_volume 30
_journal_year 2006
_chemical_formula_sum 'C12 H30 Cl2 Cu N6 O8'
_chemical_formula_weight 520.86
_chemical_name_systematic
;
?
;
_space_group_IT_number 14
_symmetry_cell_setting monoclinic
_symmetry_space_group_name_Hall '-P 2yn'
_symmetry_space_group_name_H-M 'P 1 21/n 1'
_atom_sites_solution_hydrogens geom
_atom_sites_solution_primary direct
_atom_sites_solution_secondary difmap
_audit_creation_method SHELXL-97
_cell_angle_alpha 90.00
_cell_angle_beta 102.355(3)
_cell_angle_gamma 90.00
_cell_formula_units_Z 2
_cell_length_a 8.8437(12)
_cell_length_b 8.7562(11)
_cell_length_c 13.5885(18)
_cell_measurement_reflns_used 25
_cell_measurement_temperature 297(2)
_cell_measurement_theta_max 15.26
_cell_measurement_theta_min 2.58
_cell_volume 1027.9(2)
_computing_cell_refinement 'SMART (Bruker, 2000)'
_computing_data_collection 'SMART (Bruker, 2000)'
_computing_data_reduction 'SAINT (Bruker, 2000)'
_computing_molecular_graphics 'Bruker SHELXTL'
_computing_publication_material 'Bruker SHELXTL'
_computing_structure_refinement 'SHELXL97 (Sheldrick, 1997)'
_computing_structure_solution 'SHELXS97 (Sheldrick, 1997)'
_diffrn_ambient_temperature 297(2)
_diffrn_detector_area_resol_mean 0.77
_diffrn_measured_fraction_theta_full 1.000
_diffrn_measured_fraction_theta_max 1.000
_diffrn_measurement_device_type 'CCD area detector'
_diffrn_measurement_method '\w scans'
_diffrn_radiation_monochromator graphite
_diffrn_radiation_source 'fine-focus sealed tube'
_diffrn_radiation_type MoK\a
_diffrn_radiation_wavelength 0.71073
_diffrn_reflns_av_R_equivalents 0.0339
_diffrn_reflns_av_sigmaI/netI 0.0435
_diffrn_reflns_limit_h_max 10
_diffrn_reflns_limit_h_min -11
_diffrn_reflns_limit_k_max 9
_diffrn_reflns_limit_k_min -11
_diffrn_reflns_limit_l_max 17
_diffrn_reflns_limit_l_min -14
_diffrn_reflns_number 6182
_diffrn_reflns_theta_full 27.00
_diffrn_reflns_theta_max 27.00
_diffrn_reflns_theta_min 2.52
_diffrn_standards_decay_% 0
_exptl_absorpt_coefficient_mu 1.376
_exptl_absorpt_correction_T_max 0.865
_exptl_absorpt_correction_T_min 0.738
_exptl_absorpt_correction_type multi-scan
_exptl_absorpt_process_details '(SADABS; Bruker, 2000)'
_exptl_crystal_colour red
_exptl_crystal_density_diffrn 1.683
_exptl_crystal_density_method 'not measured'
_exptl_crystal_description block
_exptl_crystal_F_000 542
_exptl_crystal_size_max 0.3
_exptl_crystal_size_mid 0.2
_exptl_crystal_size_min 0.1
_refine_diff_density_max 0.885
_refine_diff_density_min -0.482
_refine_diff_density_rms 0.100
_refine_ls_extinction_method none
_refine_ls_goodness_of_fit_ref 1.099
_refine_ls_hydrogen_treatment constr
_refine_ls_matrix_type full
_refine_ls_number_parameters 133
_refine_ls_number_reflns 2247
_refine_ls_number_restraints 0
_refine_ls_restrained_S_all 1.099
_refine_ls_R_factor_all 0.0931
_refine_ls_R_factor_gt 0.0698
_refine_ls_shift/su_max 0.000
_refine_ls_shift/su_mean 0.000
_refine_ls_structure_factor_coef Fsqd
_refine_ls_weighting_details 'calc w=1/[\s^2^(Fo^2^)+(0.0894P)^2^+1.5266P] where P=(Fo^2^+2Fc^2^)/3'
_refine_ls_weighting_scheme calc
_refine_ls_wR_factor_gt 0.1809
_refine_ls_wR_factor_ref 0.1921
_reflns_number_gt 1634
_reflns_number_total 2247
_reflns_threshold_expression >2sigma(I)
_cod_data_source_file b605521d.txt
_cod_data_source_block 1
_cod_depositor_comments
;
The following automatic conversions were performed:
'_symmetry_cell_setting' value 'Monoclinic' changed to 'monoclinic'
according to '/home/saulius/struct/CIF-dictionaries/cif_core.dic'
dictionary named 'cif_core.dic' version 2.4.1 from 2010-06-29.

Automatic conversion script
Id: cif_fix_enum 1527 2010-12-29 10:47:43Z saulius 
;
_cod_original_sg_symbol_H-M P2(1)/n
_cod_database_code 7052310

loop_
_symmetry_equiv_pos_as_xyz
'x, y, z'
'-x+1/2, y+1/2, -z+1/2'
'-x, -y, -z'
'x-1/2, -y-1/2, z-1/2'

loop_
_atom_site_label
_atom_site_type_symbol
_atom_site_fract_x
_atom_site_fract_y
_atom_site_fract_z
_atom_site_U_iso_or_equiv
_atom_site_adp_type
_atom_site_occupancy
_atom_site_symmetry_multiplicity
_atom_site_calc_flag
_atom_site_refinement_flags
_atom_site_disorder_assembly
_atom_site_disorder_group
Cu1 Cu 0.5000 0.0000 0.0000 0.0491(3) Uani 1 2 d S . .
Cl2 Cl 0.32345(17) 0.32184(17) 0.10851(11) 0.0604(4) Uani 1 1 d . . .
N1 N 0.3950(5) -0.1147(5) 0.0939(3) 0.0473(10) Uani 1 1 d . . .
H1A H 0.3591 -0.0432 0.1317 0.057 Uiso 1 1 calc R . .
N2 N 0.6963(5) 0.0352(5) 0.1049(4) 0.0531(11) Uani 1 1 d . . .
H2A H 0.6795 0.1153 0.1439 0.064 Uiso 1 1 calc R . .
N3 N 0.6305(5) -0.1476(6) 0.2262(4) 0.0611(12) Uani 1 1 d . . .
C1 C 0.1367(7) -0.2421(8) 0.0911(5) 0.0703(17) Uani 1 1 d . . .
H1B H 0.0519 -0.2916 0.0466 0.106 Uiso 1 1 calc R . .
H1C H 0.0993 -0.1542 0.1208 0.106 Uiso 1 1 calc R . .
H1D H 0.1837 -0.3119 0.1432 0.106 Uiso 1 1 calc R . .
C2 C 0.2547(6) -0.1929(7) 0.0325(4) 0.0557(13) Uani 1 1 d . . .
H2B H 0.2891 -0.2835 0.0010 0.067 Uiso 1 1 calc R . .
C3 C 0.4983(6) -0.2175(7) 0.1663(5) 0.0579(14) Uani 1 1 d . . .
H3A H 0.4380 -0.2626 0.2106 0.070 Uiso 1 1 calc R . .
H3B H 0.5323 -0.2999 0.1285 0.070 Uiso 1 1 calc R . .
C4 C 0.5981(10) -0.0383(9) 0.3000(5) 0.081(2) Uani 1 1 d . . .
H4A H 0.5199 -0.0789 0.3319 0.121 Uiso 1 1 calc R . .
H4B H 0.5623 0.0558 0.2668 0.121 Uiso 1 1 calc R . .
H4C H 0.6909 -0.0197 0.3499 0.121 Uiso 1 1 calc R . .
C5 C 0.7461(7) -0.0984(8) 0.1728(5) 0.0653(16) Uani 1 1 d . . .
H5A H 0.7709 -0.1829 0.1328 0.078 Uiso 1 1 calc R . .
H5B H 0.8396 -0.0714 0.2213 0.078 Uiso 1 1 calc R . .
C6 C 0.8157(6) 0.0816(7) 0.0501(4) 0.0555(13) Uani 1 1 d . . .
H6A H 0.8547 -0.0074 0.0210 0.067 Uiso 1 1 calc R . .
H6B H 0.9016 0.1295 0.0962 0.067 Uiso 1 1 calc R . .
O1 O 0.4565(9) 0.2630(9) 0.0924(8) 0.175(4) Uani 1 1 d . . .
O2 O 0.2357(7) 0.1971(7) 0.1399(5) 0.1063(18) Uani 1 1 d . . .
O3 O 0.3521(9) 0.4292(7) 0.1861(5) 0.122(2) Uani 1 1 d . . .
O4 O 0.2338(10) 0.3955(9) 0.0273(5) 0.145(3) Uani 1 1 d . . .

loop_
_atom_site_aniso_label
_atom_site_aniso_U_11
_atom_site_aniso_U_22
_atom_site_aniso_U_33
_atom_site_aniso_U_23
_atom_site_aniso_U_13
_atom_site_aniso_U_12
Cu1 0.0343(4) 0.0495(5) 0.0673(6) 0.0096(4) 0.0195(4) 0.0006(4)
Cl2 0.0578(8) 0.0563(8) 0.0667(9) -0.0044(7) 0.0122(6) 0.0080(6)
N1 0.042(2) 0.042(2) 0.064(3) 0.001(2) 0.0237(19) 0.0003(18)
N2 0.042(2) 0.052(3) 0.069(3) 0.008(2) 0.021(2) -0.0005(19)
N3 0.051(3) 0.075(3) 0.060(3) 0.009(2) 0.016(2) -0.006(2)
C1 0.050(3) 0.085(4) 0.080(4) 0.008(4) 0.022(3) -0.007(3)
C2 0.041(3) 0.059(3) 0.074(3) -0.007(3) 0.026(2) -0.007(2)
C3 0.051(3) 0.055(3) 0.071(3) 0.011(3) 0.019(3) 0.001(3)
C4 0.087(5) 0.092(5) 0.065(4) 0.001(4) 0.020(4) -0.011(4)
C5 0.046(3) 0.076(4) 0.074(4) 0.016(3) 0.015(3) -0.001(3)
C6 0.036(3) 0.062(3) 0.072(4) 0.002(3) 0.018(2) -0.008(2)
O1 0.141(6) 0.110(5) 0.314(11) 0.045(6) 0.136(8) 0.053(5)
O2 0.113(4) 0.090(4) 0.130(5) -0.012(3) 0.058(4) -0.028(3)
O3 0.156(6) 0.085(4) 0.118(5) -0.022(4) 0.011(4) -0.001(4)
O4 0.149(6) 0.143(6) 0.124(5) 0.022(5) -0.018(5) 0.020(5)

loop_
_atom_type_symbol
_atom_type_description
_atom_type_scat_dispersion_real
_atom_type_scat_dispersion_imag
_atom_type_scat_source
C C 0.0033 0.0016 'International Tables Vol C Tables 4.2.6.8 and 6.1.1.4'
H H 0.0000 0.0000 'International Tables Vol C Tables 4.2.6.8 and 6.1.1.4'
N N 0.0061 0.0033 'International Tables Vol C Tables 4.2.6.8 and 6.1.1.4'
O O 0.0106 0.0060 'International Tables Vol C Tables 4.2.6.8 and 6.1.1.4'
Cl Cl 0.1484 0.1585 'International Tables Vol C Tables 4.2.6.8 and 6.1.1.4'
Cu Cu 0.3201 1.2651 'International Tables Vol C Tables 4.2.6.8 and 6.1.1.4'

loop_
_geom_angle_atom_site_label_1
_geom_angle_atom_site_label_2
_geom_angle_atom_site_label_3
_geom_angle
_geom_angle_site_symmetry_1
_geom_angle_site_symmetry_3
_geom_angle_publ_flag
N1 Cu1 N1 180.0(3) 3_655 . ?
N1 Cu1 N2 85.81(17) 3_655 . ?
N1 Cu1 N2 94.19(17) . . ?
N1 Cu1 N2 94.19(17) 3_655 3_655 ?
N1 Cu1 N2 85.81(17) . 3_655 ?
N2 Cu1 N2 180.0(3) . 3_655 ?
O1 Cl2 O4 115.0(6) . . ?
O1 Cl2 O3 110.9(6) . . ?
O4 Cl2 O3 105.8(4) . . ?
O1 Cl2 O2 107.5(4) . . ?
O4 Cl2 O2 109.6(5) . . ?
O3 Cl2 O2 107.8(4) . . ?
C3 N1 C2 114.0(4) . . ?
C3 N1 Cu1 114.9(3) . . ?
C2 N1 Cu1 108.4(3) . . ?
C3 N1 H1A 106.3 . . ?
C2 N1 H1A 106.3 . . ?
Cu1 N1 H1A 106.3 . . ?
C6 N2 C5 112.2(4) . . ?
C6 N2 Cu1 106.7(3) . . ?
C5 N2 Cu1 114.2(3) . . ?
C6 N2 H2A 107.8 . . ?
C5 N2 H2A 107.8 . . ?
Cu1 N2 H2A 107.8 . . ?
C3 N3 C5 115.3(5) . . ?
C3 N3 C4 114.9(5) . . ?
C5 N3 C4 114.6(5) . . ?
C2 C1 H1B 109.5 . . ?
C2 C1 H1C 109.5 . . ?
H1B C1 H1C 109.5 . . ?
C2 C1 H1D 109.5 . . ?
H1B C1 H1D 109.5 . . ?
H1C C1 H1D 109.5 . . ?
N1 C2 C1 114.9(5) . . ?
N1 C2 C6 106.1(4) . 3_655 ?
C1 C2 C6 110.8(5) . 3_655 ?
N1 C2 H2B 108.3 . . ?
C1 C2 H2B 108.3 . . ?
C6 C2 H2B 108.3 3_655 . ?
N3 C3 N1 115.7(5) . . ?
N3 C3 H3A 108.4 . . ?
N1 C3 H3A 108.4 . . ?
N3 C3 H3B 108.4 . . ?
N1 C3 H3B 108.4 . . ?
H3A C3 H3B 107.4 . . ?
N3 C4 H4A 109.5 . . ?
N3 C4 H4B 109.5 . . ?
H4A C4 H4B 109.5 . . ?
N3 C4 H4C 109.5 . . ?
H4A C4 H4C 109.5 . . ?
H4B C4 H4C 109.5 . . ?
N3 C5 N2 113.4(5) . . ?
N3 C5 H5A 108.9 . . ?
N2 C5 H5A 108.9 . . ?
N3 C5 H5B 108.9 . . ?
N2 C5 H5B 108.9 . . ?
H5A C5 H5B 107.7 . . ?
N2 C6 C2 109.0(4) . 3_655 ?
N2 C6 H6A 109.9 . . ?
C2 C6 H6A 109.9 3_655 . ?
N2 C6 H6B 109.9 . . ?
C2 C6 H6B 109.9 3_655 . ?
H6A C6 H6B 108.3 . . ?

loop_
_geom_bond_atom_site_label_1
_geom_bond_atom_site_label_2
_geom_bond_distance
_geom_bond_site_symmetry_2
_geom_bond_publ_flag
Cu1 N1 2.001(4) 3_655 ?
Cu1 N1 2.001(4) . ?
Cu1 N2 2.020(5) . ?
Cu1 N2 2.020(5) 3_655 ?
Cl2 O1 1.344(6) . ?
Cl2 O4 1.374(7) . ?
Cl2 O3 1.395(6) . ?
Cl2 O2 1.456(5) . ?
N1 C3 1.492(7) . ?
N1 C2 1.504(7) . ?
N1 H1A 0.9100 . ?
N2 C6 1.473(6) . ?
N2 C5 1.497(7) . ?
N2 H2A 0.9100 . ?
N3 C3 1.414(7) . ?
N3 C5 1.441(7) . ?
N3 C4 1.458(9) . ?
C1 C2 1.504(7) . ?
C1 H1B 0.9600 . ?
C1 H1C 0.9600 . ?
C1 H1D 0.9600 . ?
C2 C6 1.517(8) 3_655 ?
C2 H2B 0.9800 . ?
C3 H3A 0.9700 . ?
C3 H3B 0.9700 . ?
C4 H4A 0.9600 . ?
C4 H4B 0.9600 . ?
C4 H4C 0.9600 . ?
C5 H5A 0.9700 . ?
C5 H5B 0.9700 . ?
C6 C2 1.517(8) 3_655 ?
C6 H6A 0.9700 . ?
C6 H6B 0.9700 . ?
